data_7230161
loop_
_publ_author_name
'Chu, Xiaodan'
'Zhang, Shaowei'
'Wang, Zhuo'
'Li, Tongyu'
'Zhu, Bolin'

_publ_section_title
;
 Aromatic alkyne insertion into six-membered cyclometalated pyridine
 complexes of iridium: different insertion modes and structurally novel
 products
;
_journal_issue 13
_journal_name_full 'RSC Advances'
_journal_page_first 7164
_journal_paper_doi 10.1039/C7RA13547E
_journal_volume 8
_journal_year 2018
_chemical_formula_moiety 'C22 H23 Cl N O Rh, C H2 Cl2'
_chemical_formula_sum 'C23 H25 Cl3 N O Rh'
_chemical_formula_weight 540.70
_space_group_crystal_system orthorhombic
_space_group_IT_number 29
_space_group_name_Hall 'P 2c -2ac'
_space_group_name_H-M_alt 'P c a 21'
_symmetry_space_group_name_Hall 'P 2c -2ac'
_symmetry_space_group_name_H-M 'P c a 21'
_atom_sites_solution_hydrogens geom
_atom_sites_solution_primary direct
_audit_creation_date 2016-10-17
_audit_creation_method
;
Olex2 1.2-beta
(compiled 2016.09.09 svn.r3337 for OlexSys, GUI svn.r5227)
;
_audit_update_record
;
2017-12-06 deposited with the CCDC.
2018-02-07 downloaded from the CCDC.
;
_cell_angle_alpha 90
_cell_angle_beta 90
_cell_angle_gamma 90
_cell_formula_units_Z 4
_cell_length_a 26.166(5)
_cell_length_b 10.162(2)
_cell_length_c 8.6509(17)
_cell_measurement_reflns_used 8622
_cell_measurement_temperature 104.66(14)
_cell_measurement_theta_max 73.7740
_cell_measurement_theta_min 4.6490
_cell_volume 2300.3(8)
_computing_cell_refinement 'CrysAlisPro 1.171.38.41 (Rigaku OD, 2015)'
_computing_data_collection 'CrysAlisPro 1.171.38.41 (Rigaku OD, 2015)'
_computing_data_reduction 'CrysAlisPro 1.171.38.41 (Rigaku OD, 2015)'
_computing_molecular_graphics 'Olex2 (Dolomanov et al., 2009)'
_computing_publication_material 'Olex2 (Dolomanov et al., 2009)'
_computing_structure_refinement 'ShelXL (Sheldrick, 2015)'
_computing_structure_solution 'ShelXS (Sheldrick, 2008)'
_diffrn_ambient_environment N~2~
_diffrn_ambient_temperature 104.66(14)
_diffrn_detector 'CCD plate'
_diffrn_detector_area_resol_mean 5.2740
_diffrn_detector_type AtlasS2
_diffrn_measured_fraction_theta_full 1.000
_diffrn_measured_fraction_theta_max 1.000
_diffrn_measurement_details
;
List of Runs (angles in degrees, time in seconds):

  # Type    Start    End  Width  t~exp~   \w     \q     \k     \f   Frames
#--------------------------------------------------------------------------
  1  \w     50.00 103.00   1.00    1.00    --  107.08 -95.00  90.00   53
  2  \w     29.00  56.00   1.00    1.00    --   41.49-125.00   0.00   27
  3  \w     81.00 159.00   1.00    1.00    --  107.08  45.00   0.00   78
  4  \w    117.00 173.00   1.00    1.00    --  107.08 115.00 -49.00   56
  5  \w     81.00 175.00   1.00    1.00    --  107.08  61.00  90.00   94
  6  \w    -95.00 -12.00   1.00    1.00    --  -41.49 125.00-120.00   83
  7  \w   -112.00 -49.00   1.00    1.00    --  -41.49 -57.00 120.00   63
  8  \w    -45.00 -20.00   1.00    1.00    --  -41.49 -38.00  90.00   25
  9  \w   -116.00 -90.00   1.00    1.00    --  -41.49 -38.00  90.00   26
 10  \w   -112.00 -86.00   1.00    1.00    --  -41.49 -38.00 150.00   26
 11  \w   -116.00 -25.00   1.00    1.00    --  -41.49 -38.00-180.00   91
 12  \w    -73.00 -48.00   1.00    1.00    --  -41.49 -38.00 150.00   25
 13  \w      1.00  79.00   1.00    1.00    --   41.49 -99.00  60.00   78
 14  \w     46.00 126.00   1.00    1.00    --  107.08 -30.00 150.00   80
 15  \w    121.00 170.00   1.00    1.00    --  107.08  61.00 -60.00   49
 16  \w     94.00 121.00   1.00    1.00    --  107.08-125.00-180.00   27
 17  \w     89.00 115.00   1.00    1.00    --  107.08-125.00  60.00   26
 18  \w     43.00  69.00   1.00    1.00    --  107.08-125.00  60.00   26
 19  \w     34.00  80.00   1.00    1.00    --  107.08-125.00-180.00   46
 20  \w     72.00 139.00   1.00    1.00    --  107.08 -77.00-180.00   67
 21  \w    139.00 176.00   1.00    1.00    --  107.08  30.00-150.00   37
 22  \w     43.00  69.00   1.00    1.00    --  107.08 -77.00-180.00   26
 23  \w     39.00 133.00   1.00    1.00    --  107.08 -61.00 -60.00   94
 24  \w     79.00 104.00   1.00    1.00    --  107.08 -95.00 -90.00   25
;
_diffrn_measurement_device 'four-circle diffractometer'
_diffrn_measurement_device_type 'SuperNova, Dual, Cu at zero, AtlasS2'
_diffrn_measurement_method '\w scans'
_diffrn_orient_matrix_type 'CrysAlisPro convention (1999,Acta A55,543-557)'
_diffrn_orient_matrix_UB_11 -0.0500946000
_diffrn_orient_matrix_UB_12 0.0104565000
_diffrn_orient_matrix_UB_13 0.0927418000
_diffrn_orient_matrix_UB_21 0.0084439000
_diffrn_orient_matrix_UB_22 0.1492558000
_diffrn_orient_matrix_UB_23 0.0183356000
_diffrn_orient_matrix_UB_31 -0.0297458000
_diffrn_orient_matrix_UB_32 0.0246398000
_diffrn_orient_matrix_UB_33 -0.1508854000
_diffrn_radiation_monochromator mirror
_diffrn_radiation_probe x-ray
_diffrn_radiation_type MoK\a
_diffrn_radiation_wavelength 0.71073
_diffrn_reflns_av_R_equivalents 0.0567
_diffrn_reflns_av_unetI/netI 0.0423
_diffrn_reflns_Laue_measured_fraction_full 1.000
_diffrn_reflns_Laue_measured_fraction_max 1.000
_diffrn_reflns_limit_h_max 31
_diffrn_reflns_limit_h_min -31
_diffrn_reflns_limit_k_max 11
_diffrn_reflns_limit_k_min -12
_diffrn_reflns_limit_l_max 7
_diffrn_reflns_limit_l_min -10
_diffrn_reflns_number 15348
_diffrn_reflns_point_group_measured_fraction_full 1.000
_diffrn_reflns_point_group_measured_fraction_max 1.000
_diffrn_reflns_theta_full 25.007
_diffrn_reflns_theta_max 25.007
_diffrn_reflns_theta_min 2.004
_diffrn_source 'micro-focus sealed X-ray tube'
_diffrn_source_type 'SuperNova (Cu) X-ray Source'
_exptl_absorpt_coefficient_mu 1.105
_exptl_absorpt_correction_T_max 1.00000
_exptl_absorpt_correction_T_min 0.11591
_exptl_absorpt_correction_type multi-scan
_exptl_absorpt_process_details
;
CrysAlisPro 1.171.38.41 (Rigaku Oxford Diffraction, 2015)
Empirical absorption correction using spherical harmonics,
 implemented in SCALE3 ABSPACK scaling algorithm.
;
_exptl_crystal_colour brown
_exptl_crystal_colour_primary brown
_exptl_crystal_density_diffrn 1.561
_exptl_crystal_description block
_exptl_crystal_F_000 1096
_exptl_crystal_size_max 0.22
_exptl_crystal_size_mid 0.18
_exptl_crystal_size_min 0.17
_refine_diff_density_max 1.189
_refine_diff_density_min -0.511
_refine_diff_density_rms 0.077
_refine_ls_abs_structure_details
;
 Refined as an inversion twin.
;
_refine_ls_abs_structure_Flack -1.39(6)
_refine_ls_extinction_method none
_refine_ls_goodness_of_fit_ref 1.078
_refine_ls_hydrogen_treatment constr
_refine_ls_matrix_type full
_refine_ls_number_parameters 268
_refine_ls_number_reflns 3372
_refine_ls_number_restraints 1
_refine_ls_restrained_S_all 1.078
_refine_ls_R_factor_all 0.0323
_refine_ls_R_factor_gt 0.0310
_refine_ls_shift/su_max 0.000
_refine_ls_shift/su_mean 0.000
_refine_ls_structure_factor_coef Fsqd
_refine_ls_weighting_details 'w=1/[\s^2^(Fo^2^)+(0.0411P)^2^+0.8277P] where P=(Fo^2^+2Fc^2^)/3'
_refine_ls_weighting_scheme calc
_refine_ls_wR_factor_gt 0.0757
_refine_ls_wR_factor_ref 0.0765
_reflns_Friedel_coverage 0.861
_reflns_Friedel_fraction_full 1.000
_reflns_Friedel_fraction_max 1.000
_reflns_number_gt 3265
_reflns_number_total 3372
_reflns_threshold_expression 'I > 2\s(I)'
_cod_data_source_file c7ra13547e2.cif
_cod_data_source_block a161017a
_cod_database_code 7230161
_shelx_space_group_comment
;
The symmetry employed for this shelxl refinement is uniquely defined
by the following loop, which should always be used as a source of
symmetry information in preference to the above space-group names.
They are only intended as comments.
;
_reflns_odcompleteness_completeness 99.92
_reflns_odcompleteness_iscentric 1
_reflns_odcompleteness_theta 66.97
_olex2_refinement_description
;
1. Twinned data refinement
 Scales: 2.39(6) -1.39(6)
2. Fixed Uiso
 At 1.2 times of:
  All C(H) groups, All C(H,H) groups
 At 1.5 times of:
  All C(H,H,H) groups
3.a Secondary CH2 refined with riding coordinates:
 C23(H23A,H23B)
3.b Aromatic/amide H refined with riding coordinates:
 C2(H2), C3(H3), C5(H5), C4(H4), C11(H11), C9(H9), C12(H12), C10(H10)
3.c Idealised Me refined as rotating group:
 C22(H22A,H22B,H22C), C19(H19A,H19B,H19C), C18(H18A,H18B,H18C), C21(H21A,H21B,
 H21C), C20(H20A,H20B,H20C)
;
_shelx_shelxl_version_number 2014/7
_olex2_submission_special_instructions 'No special instructions were received'
_oxdiff_exptl_absorpt_empirical_details
;
Empirical correction (ABSPACK) includes:
- Absorption correction using spherical harmonics
- Frame scaling
;
_oxdiff_exptl_absorpt_empirical_full_max 3.477
_oxdiff_exptl_absorpt_empirical_full_min 0.516

loop_
_space_group_symop_operation_xyz
'x, y, z'
'-x, -y, z+1/2'
'-x+1/2, y, z+1/2'
'x+1/2, -y, z'

loop_
_atom_site_label
_atom_site_type_symbol
_atom_site_fract_x
_atom_site_fract_y
_atom_site_fract_z
_atom_site_U_iso_or_equiv
_atom_site_adp_type
_atom_site_occupancy
_atom_site_site_symmetry_order
_atom_site_calc_flag
_atom_site_refinement_flags_posn
Rh1 Rh 0.12682(2) 0.34471(3) 0.77554(6) 0.01044(12) Uani 1 1 d .
Cl1 Cl 0.14719(5) 0.41775(15) 1.03363(15) 0.0180(3) Uani 1 1 d .
C17 C 0.1616(2) 0.4163(7) 0.5550(7) 0.0225(14) Uani 1 1 d .
N1 N 0.06676(14) 0.4786(4) 0.7696(6) 0.0156(8) Uani 1 1 d .
C2 C 0.0796(2) 0.6060(5) 0.7860(8) 0.0220(12) Uani 1 1 d .
H2 H 0.1117 0.6265 0.8252 0.026 Uiso 1 1 calc R
C3 C 0.0469(2) 0.7076(5) 0.7466(7) 0.0219(13) Uani 1 1 d .
H3 H 0.0565 0.7948 0.7615 0.026 Uiso 1 1 calc R
O1 O -0.03683(16) 0.2822(4) 0.6410(5) 0.0254(9) Uani 1 1 d .
C8 C 0.07701(19) 0.2136(5) 0.8647(6) 0.0151(11) Uani 1 1 d .
C5 C -0.0141(2) 0.5456(6) 0.6728(6) 0.0197(12) Uani 1 1 d .
H5 H -0.0462 0.5230 0.6350 0.024 Uiso 1 1 calc R
C13 C 0.1385(2) 0.2885(6) 0.5402(7) 0.0190(12) Uani 1 1 d .
C22 C 0.1440(3) 0.5346(7) 0.4627(9) 0.0404(18) Uani 1 1 d .
H22A H 0.1075 0.5423 0.4698 0.061 Uiso 1 1 calc GR
H22B H 0.1537 0.5237 0.3564 0.061 Uiso 1 1 calc GR
H22C H 0.1596 0.6127 0.5034 0.061 Uiso 1 1 calc GR
C14 C 0.1671(2) 0.1991(6) 0.6358(7) 0.0194(12) Uani 1 1 d .
C4 C -0.0005(2) 0.6767(6) 0.6846(7) 0.0212(13) Uani 1 1 d .
H4 H -0.0227 0.7427 0.6518 0.025 Uiso 1 1 calc R
C7 C 0.0255(2) 0.2100(5) 0.8197(6) 0.0164(12) Uani 1 1 d .
C6 C 0.0016(2) 0.3076(6) 0.7155(7) 0.0193(12) Uani 1 1 d .
C11 C 0.0109(2) 0.0176(6) 0.9805(7) 0.0238(13) Uani 1 1 d .
H11 H -0.0109 -0.0464 1.0199 0.029 Uiso 1 1 calc R
C19 C 0.1612(3) 0.0524(6) 0.6409(8) 0.0319(15) Uani 1 1 d .
H19A H 0.1704 0.0209 0.7418 0.048 Uiso 1 1 calc GR
H19B H 0.1831 0.0130 0.5649 0.048 Uiso 1 1 calc GR
H19C H 0.1264 0.0295 0.6193 0.048 Uiso 1 1 calc GR
C18 C 0.0997(2) 0.2510(8) 0.4198(7) 0.0329(16) Uani 1 1 d .
H18A H 0.0869 0.1644 0.4414 0.049 Uiso 1 1 calc GR
H18B H 0.1154 0.2518 0.3196 0.049 Uiso 1 1 calc GR
H18C H 0.0719 0.3129 0.4216 0.049 Uiso 1 1 calc GR
C16 C 0.2003(2) 0.4099(6) 0.6665(7) 0.0208(12) Uani 1 1 d .
C1 C 0.0196(2) 0.4479(6) 0.7168(6) 0.0155(11) Uani 1 1 d .
C15 C 0.2029(2) 0.2746(6) 0.7199(7) 0.0213(13) Uani 1 1 d .
C9 C 0.0942(2) 0.1174(6) 0.9689(7) 0.0193(12) Uani 1 1 d .
H9 H 0.1282 0.1186 1.0010 0.023 Uiso 1 1 calc R
C12 C -0.0072(2) 0.1108(6) 0.8767(7) 0.0210(13) Uani 1 1 d .
H12 H -0.0411 0.1079 0.8445 0.025 Uiso 1 1 calc R
C10 C 0.0619(2) 0.0209(6) 1.0249(7) 0.0218(12) Uani 1 1 d .
H10 H 0.0744 -0.0423 1.0928 0.026 Uiso 1 1 calc R
C21 C 0.2337(2) 0.5194(7) 0.7239(8) 0.0331(16) Uani 1 1 d .
H21A H 0.2225 0.6011 0.6796 0.050 Uiso 1 1 calc GR
H21B H 0.2684 0.5028 0.6944 0.050 Uiso 1 1 calc GR
H21C H 0.2314 0.5244 0.8345 0.050 Uiso 1 1 calc GR
C20 C 0.2414(2) 0.2243(8) 0.8328(8) 0.0373(17) Uani 1 1 d .
H20A H 0.2431 0.2825 0.9201 0.056 Uiso 1 1 calc GR
H20B H 0.2744 0.2201 0.7841 0.056 Uiso 1 1 calc GR
H20C H 0.2317 0.1380 0.8669 0.056 Uiso 1 1 calc GR
Cl2 Cl 0.16557(7) 0.86950(18) 0.2772(3) 0.0462(4) Uani 1 1 d .
Cl3 Cl 0.20577(11) 0.8161(2) -0.0294(3) 0.0615(7) Uani 1 1 d .
C23 C 0.1621(3) 0.7686(7) 0.1110(9) 0.0395(17) Uani 1 1 d .
H23A H 0.1688 0.6781 0.1402 0.047 Uiso 1 1 calc R
H23B H 0.1279 0.7730 0.0684 0.047 Uiso 1 1 calc R

loop_
_atom_site_aniso_label
_atom_site_aniso_U_11
_atom_site_aniso_U_22
_atom_site_aniso_U_33
_atom_site_aniso_U_23
_atom_site_aniso_U_13
_atom_site_aniso_U_12
Rh1 0.00597(18) 0.01682(19) 0.0085(2) 0.0009(2) 0.0004(2) 0.00111(12)
Cl1 0.0124(6) 0.0293(8) 0.0122(7) -0.0023(6) -0.0007(6) -0.0003(6)
C17 0.020(3) 0.031(3) 0.017(3) 0.005(3) 0.012(2) 0.006(3)
N1 0.0141(18) 0.0187(19) 0.014(2) 0.002(3) 0.003(2) 0.0013(16)
C2 0.025(3) 0.022(2) 0.018(3) -0.003(3) 0.001(3) -0.004(2)
C3 0.026(3) 0.017(3) 0.023(4) -0.001(2) 0.007(3) -0.001(2)
O1 0.024(2) 0.028(2) 0.024(2) 0.0002(19) -0.0123(18) -0.0022(18)
C8 0.015(2) 0.020(3) 0.010(3) -0.002(2) 0.005(2) 0.002(2)
C5 0.017(3) 0.029(3) 0.013(3) 0.002(2) 0.000(2) 0.004(2)
C13 0.010(2) 0.038(4) 0.008(3) -0.002(3) -0.001(2) -0.001(2)
C22 0.056(5) 0.037(4) 0.028(4) 0.010(3) 0.016(4) 0.012(4)
C14 0.017(3) 0.023(3) 0.018(3) -0.005(2) 0.005(2) 0.004(2)
C4 0.024(3) 0.021(3) 0.018(3) 0.006(2) 0.005(3) 0.008(2)
C7 0.019(3) 0.017(3) 0.014(3) -0.002(2) -0.001(2) -0.001(2)
C6 0.014(3) 0.026(3) 0.018(3) -0.004(2) 0.001(2) 0.000(2)
C11 0.027(3) 0.022(3) 0.023(3) 0.002(3) 0.002(2) -0.009(3)
C19 0.038(4) 0.026(3) 0.031(4) -0.009(3) 0.003(3) 0.002(3)
C18 0.022(3) 0.063(5) 0.014(3) 0.003(3) -0.001(2) -0.001(3)
C16 0.011(2) 0.029(3) 0.023(3) -0.005(3) 0.007(2) 0.001(2)
C1 0.015(2) 0.022(3) 0.009(2) -0.001(2) 0.002(2) 0.002(2)
C15 0.010(2) 0.034(3) 0.020(3) -0.006(2) 0.006(2) 0.002(2)
C9 0.018(3) 0.022(3) 0.018(3) 0.000(2) 0.003(2) 0.005(2)
C12 0.021(3) 0.021(3) 0.021(3) -0.006(3) -0.001(2) -0.006(2)
C10 0.033(3) 0.015(3) 0.018(3) 0.004(2) 0.001(3) 0.005(2)
C21 0.028(3) 0.036(4) 0.035(4) -0.013(3) 0.015(3) -0.010(3)
C20 0.027(3) 0.058(5) 0.027(3) -0.010(3) -0.004(3) 0.017(3)
Cl2 0.0474(9) 0.0562(10) 0.0349(9) -0.0093(12) -0.0116(12) 0.0016(7)
Cl3 0.1017(19) 0.0353(10) 0.0475(12) 0.0069(9) 0.0279(13) 0.0039(12)
C23 0.039(4) 0.025(3) 0.054(5) -0.006(3) 0.001(4) 0.008(3)

loop_
_atom_type_symbol
_atom_type_description
_atom_type_scat_dispersion_real
_atom_type_scat_dispersion_imag
_atom_type_scat_source
C C 0.0033 0.0016 'International Tables Vol C Tables 4.2.6.8 and 6.1.1.4'
H H 0.0000 0.0000 'International Tables Vol C Tables 4.2.6.8 and 6.1.1.4'
Cl Cl 0.1484 0.1585 'International Tables Vol C Tables 4.2.6.8 and 6.1.1.4'
N N 0.0061 0.0033 'International Tables Vol C Tables 4.2.6.8 and 6.1.1.4'
O O 0.0106 0.0060 'International Tables Vol C Tables 4.2.6.8 and 6.1.1.4'
Rh Rh -1.1178 0.9187 'International Tables Vol C Tables 4.2.6.8 and 6.1.1.4'

loop_
_geom_angle_atom_site_label_1
_geom_angle_atom_site_label_2
_geom_angle_atom_site_label_3
_geom_angle
C17 Rh1 Cl1 126.86(18)
C17 Rh1 C16 36.5(2)
N1 Rh1 Cl1 89.35(15)
N1 Rh1 C17 94.2(2)
N1 Rh1 C13 105.0(2)
N1 Rh1 C14 142.7(2)
N1 Rh1 C16 116.4(2)
N1 Rh1 C15 154.6(2)
C8 Rh1 Cl1 89.55(16)
C8 Rh1 C17 143.5(2)
C8 Rh1 N1 87.33(19)
C8 Rh1 C13 106.3(2)
C8 Rh1 C14 94.3(2)
C8 Rh1 C16 155.5(2)
C8 Rh1 C15 117.4(2)
C13 Rh1 Cl1 158.86(14)
C13 Rh1 C17 38.3(2)
C13 Rh1 C14 38.9(2)
C13 Rh1 C16 63.6(2)
C13 Rh1 C15 64.5(2)
C14 Rh1 Cl1 127.91(16)
C14 Rh1 C17 63.4(2)
C14 Rh1 C16 63.4(2)
C16 Rh1 Cl1 96.26(16)
C15 Rh1 Cl1 95.95(16)
C15 Rh1 C17 62.9(2)
C15 Rh1 C14 37.9(2)
C15 Rh1 C16 38.4(2)
C13 C17 Rh1 67.1(3)
C13 C17 C22 122.8(6)
C22 C17 Rh1 125.8(4)
C16 C17 Rh1 72.0(3)
C16 C17 C13 108.9(5)
C16 C17 C22 128.3(7)
C2 N1 Rh1 116.0(3)
C2 N1 C1 119.1(4)
C1 N1 Rh1 123.2(4)
N1 C2 H2 118.7
N1 C2 C3 122.5(5)
C3 C2 H2 118.7
C2 C3 H3 120.7
C2 C3 C4 118.6(5)
C4 C3 H3 120.7
C7 C8 Rh1 122.1(4)
C7 C8 C9 117.9(5)
C9 C8 Rh1 119.9(4)
C4 C5 H5 119.8
C1 C5 H5 119.8
C1 C5 C4 120.5(5)
C17 C13 Rh1 74.6(3)
C17 C13 C14 107.5(5)
C17 C13 C18 125.1(6)
C14 C13 Rh1 72.3(3)
C14 C13 C18 126.1(6)
C18 C13 Rh1 129.2(4)
C17 C22 H22A 109.5
C17 C22 H22B 109.5
C17 C22 H22C 109.5
H22A C22 H22B 109.5
H22A C22 H22C 109.5
H22B C22 H22C 109.5
C13 C14 Rh1 68.8(3)
C13 C14 C19 126.2(5)
C19 C14 Rh1 127.5(4)
C15 C14 Rh1 70.5(3)
C15 C14 C13 107.3(5)
C15 C14 C19 126.4(6)
C3 C4 H4 120.8
C5 C4 C3 118.5(5)
C5 C4 H4 120.8
C8 C7 C6 123.9(5)
C8 C7 C12 120.2(5)
C12 C7 C6 115.8(5)
O1 C6 C7 121.9(5)
O1 C6 C1 117.6(5)
C7 C6 C1 119.9(5)
C12 C11 H11 120.4
C12 C11 C10 119.3(5)
C10 C11 H11 120.4
C14 C19 H19A 109.5
C14 C19 H19B 109.5
C14 C19 H19C 109.5
H19A C19 H19B 109.5
H19A C19 H19C 109.5
H19B C19 H19C 109.5
C13 C18 H18A 109.5
C13 C18 H18B 109.5
C13 C18 H18C 109.5
H18A C18 H18B 109.5
H18A C18 H18C 109.5
H18B C18 H18C 109.5
C17 C16 Rh1 71.5(3)
C17 C16 C15 107.3(5)
C17 C16 C21 127.9(6)
C15 C16 Rh1 68.0(3)
C15 C16 C21 124.8(6)
C21 C16 Rh1 125.4(4)
N1 C1 C5 120.7(5)
N1 C1 C6 120.5(5)
C5 C1 C6 118.6(5)
C14 C15 Rh1 71.6(3)
C14 C15 C16 108.7(5)
C14 C15 C20 126.8(6)
C16 C15 Rh1 73.5(3)
C16 C15 C20 124.3(6)
C20 C15 Rh1 125.9(4)
C8 C9 H9 119.3
C10 C9 C8 121.5(5)
C10 C9 H9 119.3
C7 C12 H12 119.7
C11 C12 C7 120.5(5)
C11 C12 H12 119.7
C11 C10 H10 119.7
C9 C10 C11 120.6(5)
C9 C10 H10 119.7
C16 C21 H21A 109.5
C16 C21 H21B 109.5
C16 C21 H21C 109.5
H21A C21 H21B 109.5
H21A C21 H21C 109.5
H21B C21 H21C 109.5
C15 C20 H20A 109.5
C15 C20 H20B 109.5
C15 C20 H20C 109.5
H20A C20 H20B 109.5
H20A C20 H20C 109.5
H20B C20 H20C 109.5
Cl2 C23 H23A 109.2
Cl2 C23 H23B 109.2
Cl3 C23 Cl2 112.0(4)
Cl3 C23 H23A 109.2
Cl3 C23 H23B 109.2
H23A C23 H23B 107.9

loop_
_geom_bond_atom_site_label_1
_geom_bond_atom_site_label_2
_geom_bond_distance
Rh1 Cl1 2.4125(15)
Rh1 C17 2.235(6)
Rh1 N1 2.079(4)
Rh1 C8 2.017(5)
Rh1 C13 2.136(6)
Rh1 C14 2.182(6)
Rh1 C16 2.242(6)
Rh1 C15 2.168(5)
C17 C13 1.438(9)
C17 C22 1.515(9)
C17 C16 1.401(9)
N1 C2 1.345(7)
N1 C1 1.352(7)
C2 H2 0.9300
C2 C3 1.384(8)
C3 H3 0.9300
C3 C4 1.389(8)
O1 C6 1.222(7)
C8 C7 1.403(8)
C8 C9 1.404(8)
C5 H5 0.9300
C5 C4 1.383(9)
C5 C1 1.382(8)
C13 C14 1.440(8)
C13 C18 1.504(8)
C22 H22A 0.9600
C22 H22B 0.9600
C22 H22C 0.9600
C14 C19 1.498(9)
C14 C15 1.412(8)
C4 H4 0.9300
C7 C6 1.479(8)
C7 C12 1.411(8)
C6 C1 1.502(8)
C11 H11 0.9300
C11 C12 1.388(9)
C11 C10 1.390(8)
C19 H19A 0.9600
C19 H19B 0.9600
C19 H19C 0.9600
C18 H18A 0.9600
C18 H18B 0.9600
C18 H18C 0.9600
C16 C15 1.452(9)
C16 C21 1.499(8)
C15 C20 1.494(8)
C9 H9 0.9300
C9 C10 1.382(8)
C12 H12 0.9300
C10 H10 0.9300
C21 H21A 0.9600
C21 H21B 0.9600
C21 H21C 0.9600
C20 H20A 0.9600
C20 H20B 0.9600
C20 H20C 0.9600
Cl2 C23 1.768(8)
Cl3 C23 1.735(8)
C23 H23A 0.9700
C23 H23B 0.9700

loop_
_geom_torsion_atom_site_label_1
_geom_torsion_atom_site_label_2
_geom_torsion_atom_site_label_3
_geom_torsion_atom_site_label_4
_geom_torsion
Rh1 C17 C13 C14 -65.3(4)
Rh1 C17 C13 C18 127.3(6)
Rh1 C17 C16 C15 58.9(4)
Rh1 C17 C16 C21 -120.9(6)
Rh1 N1 C2 C3 163.4(5)
Rh1 N1 C1 C5 -161.0(4)
Rh1 N1 C1 C6 23.4(7)
Rh1 C8 C7 C6 -5.9(8)
Rh1 C8 C7 C12 175.5(4)
Rh1 C8 C9 C10 -175.9(4)
Rh1 C13 C14 C19 121.6(6)
Rh1 C13 C14 C15 -60.3(4)
Rh1 C14 C15 C16 -64.7(4)
Rh1 C14 C15 C20 121.6(6)
Rh1 C16 C15 C14 63.5(4)
Rh1 C16 C15 C20 -122.6(6)
C17 C13 C14 Rh1 66.8(4)
C17 C13 C14 C19 -171.5(6)
C17 C13 C14 C15 6.5(6)
C17 C16 C15 Rh1 -61.1(4)
C17 C16 C15 C14 2.4(6)
C17 C16 C15 C20 176.3(5)
N1 C2 C3 C4 -1.5(9)
C2 N1 C1 C5 3.2(8)
C2 N1 C1 C6 -172.4(5)
C2 C3 C4 C5 3.5(9)
O1 C6 C1 N1 -166.6(5)
O1 C6 C1 C5 17.7(8)
C8 C7 C6 O1 156.7(5)
C8 C7 C6 C1 -32.4(8)
C8 C7 C12 C11 1.5(8)
C8 C9 C10 C11 -0.8(9)
C13 C17 C16 Rh1 -57.1(4)
C13 C17 C16 C15 1.7(6)
C13 C17 C16 C21 -178.0(5)
C13 C14 C15 Rh1 59.2(4)
C13 C14 C15 C16 -5.5(6)
C13 C14 C15 C20 -179.2(5)
C22 C17 C13 Rh1 -118.9(6)
C22 C17 C13 C14 175.8(5)
C22 C17 C13 C18 8.4(9)
C22 C17 C16 Rh1 121.9(6)
C22 C17 C16 C15 -179.3(6)
C22 C17 C16 C21 1.0(10)
C4 C5 C1 N1 -1.1(8)
C4 C5 C1 C6 174.6(5)
C7 C8 C9 C10 0.7(8)
C7 C6 C1 N1 22.2(8)
C7 C6 C1 C5 -153.5(5)
C6 C7 C12 C11 -177.3(5)
C19 C14 C15 Rh1 -122.7(6)
C19 C14 C15 C16 172.5(6)
C19 C14 C15 C20 -1.2(10)
C18 C13 C14 Rh1 -126.0(6)
C18 C13 C14 C19 -4.3(9)
C18 C13 C14 C15 173.7(5)
C16 C17 C13 Rh1 60.1(4)
C16 C17 C13 C14 -5.1(7)
C16 C17 C13 C18 -172.5(5)
C1 N1 C2 C3 -1.9(9)
C1 C5 C4 C3 -2.3(8)
C9 C8 C7 C6 177.6(5)
C9 C8 C7 C12 -1.0(8)
C12 C7 C6 O1 -24.6(8)
C12 C7 C6 C1 146.3(5)
C12 C11 C10 C9 1.2(9)
C10 C11 C12 C7 -1.6(9)
C21 C16 C15 Rh1 118.7(5)
C21 C16 C15 C14 -177.8(5)
C21 C16 C15 C20 -3.9(9)

loop_
_twin_individual_id
_twin_individual_mass_fraction_refined
1 2.39(6)
2 -1.39(6)
